data_4338018
loop_
_publ_author_name
'Rakshit, Richa'
'Ghorai, Samir'
'Biswas, Soumava'
'Mukherjee, Chandan'

_publ_section_title
;
 Effect of Ligand Substituent Coordination on the Geometry and the
 Electronic Structure of Cu(II)-Diradical Complexes.
;
_journal_issue 7
_journal_name_full 'Inorganic chemistry'
_journal_page_first 3333
_journal_paper_doi 10.1021/ic402612v
_journal_volume 53
_journal_year 2014
_chemical_compound_source synthesis
_chemical_formula_moiety 'C42 H54 Cu N2 O4, O'
_chemical_formula_sum 'C42 H54 Cu N2 O5'
_chemical_formula_weight 730.41
_chemical_name_systematic unk
_chemical_properties_physical paramagnetic
_space_group_IT_number 15
_symmetry_cell_setting monoclinic
_symmetry_Int_Tables_number 15
_symmetry_space_group_name_Hall '-C 2yc'
_symmetry_space_group_name_H-M 'C 1 2/c 1'
_atom_sites_solution_hydrogens geom
_atom_sites_solution_primary direct
_atom_sites_solution_secondary difmap
_audit_creation_method SHELXL-97
_cell_angle_alpha 90.00
_cell_angle_beta 97.346(4)
_cell_angle_gamma 90.00
_cell_formula_units_Z 4
_cell_length_a 24.0243(16)
_cell_length_b 13.8359(7)
_cell_length_c 12.1933(6)
_cell_measurement_temperature 296(2)
_cell_measurement_theta_max 21.65
_cell_measurement_theta_min 2.47
_cell_volume 4019.8(4)
_computing_cell_refinement 'Bruker SMART'
_computing_data_collection 'Bruker SMART'
_computing_data_reduction 'Bruker SAINT'
_computing_molecular_graphics 'Bruker SHELXTL'
_computing_publication_material 'Bruker SHELXTL'
_computing_structure_refinement 'SHELXL-97 (Sheldrick, 1997)'
_computing_structure_solution 'SHELXS-97 (Sheldrick, 1990)'
_diffrn_ambient_temperature 296(2)
_diffrn_measured_fraction_theta_full 0.994
_diffrn_measured_fraction_theta_max 0.994
_diffrn_measurement_device_type 'CCD area detector'
_diffrn_measurement_method 'phi and omega scans'
_diffrn_radiation_monochromator graphite
_diffrn_radiation_source 'fine-focus sealed tube'
_diffrn_radiation_type MoK\a
_diffrn_radiation_wavelength 0.71073
_diffrn_reflns_av_R_equivalents 0.0423
_diffrn_reflns_av_sigmaI/netI 0.0393
_diffrn_reflns_limit_h_max 28
_diffrn_reflns_limit_h_min -28
_diffrn_reflns_limit_k_max 16
_diffrn_reflns_limit_k_min -16
_diffrn_reflns_limit_l_max 14
_diffrn_reflns_limit_l_min -14
_diffrn_reflns_number 21017
_diffrn_reflns_theta_full 25.00
_diffrn_reflns_theta_max 25.00
_diffrn_reflns_theta_min 1.70
_exptl_absorpt_coefficient_mu 0.587
_exptl_absorpt_correction_T_max 0.858
_exptl_absorpt_correction_T_min 0.787
_exptl_absorpt_correction_type multi-scan
_exptl_absorpt_process_details SADABS
_exptl_crystal_colour black
_exptl_crystal_density_diffrn 1.207
_exptl_crystal_density_method 'not measured'
_exptl_crystal_description columnar
_exptl_crystal_F_000 1556
_exptl_crystal_recrystallization_method 'dichloromethane, acetonitrile'
_exptl_crystal_size_max 0.44
_exptl_crystal_size_mid 0.34
_exptl_crystal_size_min 0.26
_refine_diff_density_max 1.030
_refine_diff_density_min -0.595
_refine_diff_density_rms 0.281
_refine_ls_extinction_coef 0.0030(5)
_refine_ls_extinction_expression Fc^*^=kFc[1+0.001xFc^2^\l^3^/sin(2\q)]^-1/4^
_refine_ls_extinction_method SHELXL
_refine_ls_goodness_of_fit_ref 1.073
_refine_ls_hydrogen_treatment constr
_refine_ls_matrix_type full
_refine_ls_number_parameters 236
_refine_ls_number_reflns 3531
_refine_ls_number_restraints 0
_refine_ls_restrained_S_all 1.073
_refine_ls_R_factor_all 0.0906
_refine_ls_R_factor_gt 0.0637
_refine_ls_shift/su_max 0.183
_refine_ls_shift/su_mean 0.001
_refine_ls_structure_factor_coef Fsqd
_refine_ls_weighting_details 'calc w=1/[\s^2^(Fo^2^)+(0.1054P)^2^+1.8847P] where P=(Fo^2^+2Fc^2^)/3'
_refine_ls_weighting_scheme calc
_refine_ls_wR_factor_gt 0.1659
_refine_ls_wR_factor_ref 0.1822
_reflns_number_gt 2416
_reflns_number_total 3531
_reflns_threshold_expression >2sigma(I)
_cod_data_source_file ic402612v_si_002.cif
_cod_data_source_block sg_01
_cod_depositor_comments 'Adding full bibliography for 4338018--4338019.cif.'
_cod_original_sg_symbol_H-M 'C 2/c'
_cod_database_code 4338018

loop_
_symmetry_equiv_pos_as_xyz
'x, y, z'
'-x, y, -z+1/2'
'x+1/2, y+1/2, z'
'-x+1/2, y+1/2, -z+1/2'
'-x, -y, -z'
'x, -y, z-1/2'
'-x+1/2, -y+1/2, -z'
'x+1/2, -y+1/2, z-1/2'

loop_
_atom_site_label
_atom_site_type_symbol
_atom_site_fract_x
_atom_site_fract_y
_atom_site_fract_z
_atom_site_U_iso_or_equiv
_atom_site_adp_type
_atom_site_occupancy
_atom_site_symmetry_multiplicity
_atom_site_calc_flag
_atom_site_refinement_flags
Cu1 Cu 1.0000 0.0000 1.0000 0.0553(3) Uani 1 2 d S
C2 C 0.91412(13) 0.1208(2) 0.9349(3) 0.0452(8) Uani 1 1 d .
C3 C 0.85979(13) 0.1613(2) 0.9050(3) 0.0432(8) Uani 1 1 d .
C7 C 1.06360(13) 0.1853(2) 0.9886(3) 0.0467(8) Uani 1 1 d .
C4 C 0.85712(13) 0.2590(2) 0.8913(3) 0.0449(8) Uani 1 1 d .
H4 H 0.8218 0.2862 0.8730 0.054 Uiso 1 1 calc R
C1 C 0.96286(13) 0.1834(2) 0.9445(3) 0.0430(8) Uani 1 1 d .
C6 C 0.95643(13) 0.2838(2) 0.9279(3) 0.0466(8) Uani 1 1 d .
H6 H 0.9878 0.3237 0.9340 0.056 Uiso 1 1 calc R
C5 C 0.90383(13) 0.3225(2) 0.9026(3) 0.0448(8) Uani 1 1 d .
C18 C 0.89513(14) 0.4322(3) 0.8910(3) 0.0558(10) Uani 1 1 d .
C14 C 0.80799(13) 0.0952(3) 0.8887(3) 0.0506(9) Uani 1 1 d .
C11 C 1.14207(15) 0.2475(3) 1.1091(3) 0.0615(10) Uani 1 1 d .
H11 H 1.1592 0.2615 1.1801 0.074 Uiso 1 1 calc R
C12 C 1.08868(14) 0.2071(3) 1.0947(3) 0.0518(9) Uani 1 1 d .
C15 C 0.75415(14) 0.1526(3) 0.8533(3) 0.0676(11) Uani 1 1 d .
H15A H 0.7232 0.1087 0.8374 0.101 Uiso 1 1 calc R
H15B H 0.7584 0.1897 0.7884 0.101 Uiso 1 1 calc R
H15C H 0.7471 0.1953 0.9120 0.101 Uiso 1 1 calc R
C8 C 1.09206(17) 0.2049(3) 0.8996(3) 0.0684(11) Uani 1 1 d .
H8 H 1.0756 0.1908 0.8282 0.082 Uiso 1 1 calc R
C10 C 1.16911(16) 0.2665(3) 1.0219(4) 0.0718(12) Uani 1 1 d .
H10 H 1.2046 0.2943 1.0329 0.086 Uiso 1 1 calc R
C17 C 0.81528(18) 0.0220(3) 0.7971(4) 0.0749(13) Uani 1 1 d .
H17A H 0.8495 -0.0133 0.8162 0.112 Uiso 1 1 calc R
H17B H 0.8167 0.0556 0.7287 0.112 Uiso 1 1 calc R
H17C H 0.7842 -0.0221 0.7891 0.112 Uiso 1 1 calc R
C16 C 0.80129(17) 0.0428(4) 0.9967(4) 0.0789(13) Uani 1 1 d .
H16A H 0.7974 0.0895 1.0534 0.118 Uiso 1 1 calc R
H16B H 0.8338 0.0036 1.0183 0.118 Uiso 1 1 calc R
H16C H 0.7685 0.0026 0.9860 0.118 Uiso 1 1 calc R
C21 C 0.8418(3) 0.4594(4) 0.8196(6) 0.132(2) Uani 1 1 d .
H21A H 0.8409 0.5281 0.8082 0.198 Uiso 1 1 calc R
H21B H 0.8102 0.4404 0.8553 0.198 Uiso 1 1 calc R
H21C H 0.8402 0.4272 0.7495 0.198 Uiso 1 1 calc R
C9 C 1.14474(18) 0.2454(3) 0.9167(4) 0.0797(13) Uani 1 1 d .
H9 H 1.1639 0.2584 0.8568 0.096 Uiso 1 1 calc R
C20 C 0.8924(3) 0.4719(4) 1.0083(5) 0.131(3) Uani 1 1 d .
H20A H 0.9198 0.4395 1.0598 0.197 Uiso 1 1 calc R
H20B H 0.8556 0.4610 1.0287 0.197 Uiso 1 1 calc R
H20C H 0.9001 0.5400 1.0096 0.197 Uiso 1 1 calc R
C19 C 0.9431(3) 0.4801(4) 0.8462(7) 0.139(3) Uani 1 1 d .
H19A H 0.9434 0.4613 0.7705 0.209 Uiso 1 1 calc R
H19B H 0.9777 0.4608 0.8888 0.209 Uiso 1 1 calc R
H19C H 0.9391 0.5490 0.8504 0.209 Uiso 1 1 calc R
C13 C 1.0821(3) 0.2052(5) 1.2875(4) 0.132(2) Uani 1 1 d .
H13A H 1.1153 0.1668 1.3053 0.198 Uiso 1 1 calc R
H13B H 1.0556 0.1897 1.3373 0.198 Uiso 1 1 calc R
H13C H 1.0917 0.2725 1.2944 0.198 Uiso 1 1 calc R
O1 O 0.92286(10) 0.02997(19) 0.9558(2) 0.0620(7) Uani 1 1 d .
N1 N 1.01118(11) 0.1363(2) 0.9746(2) 0.0509(7) Uani 1 1 d .
O2 O 1.05779(12) 0.1853(2) 1.1760(2) 0.0857(10) Uani 1 1 d .
O3 O 0.0000 0.983(4) 0.2500 1.46(9) Uani 1 2 d S

loop_
_atom_site_aniso_label
_atom_site_aniso_U_11
_atom_site_aniso_U_22
_atom_site_aniso_U_33
_atom_site_aniso_U_23
_atom_site_aniso_U_13
_atom_site_aniso_U_12
Cu1 0.0390(4) 0.0432(4) 0.0779(6) 0.0012(3) -0.0148(3) 0.0069(2)
C2 0.0412(18) 0.045(2) 0.046(2) -0.0034(15) -0.0092(15) 0.0066(14)
C3 0.0381(17) 0.052(2) 0.0370(19) -0.0008(15) -0.0054(14) 0.0062(14)
C7 0.0397(18) 0.0402(19) 0.058(2) 0.0026(16) -0.0029(17) 0.0096(14)
C4 0.0344(17) 0.052(2) 0.047(2) 0.0025(16) -0.0014(14) 0.0125(14)
C1 0.0370(17) 0.0449(19) 0.045(2) -0.0010(15) -0.0050(15) 0.0075(14)
C6 0.0419(18) 0.045(2) 0.051(2) 0.0023(16) -0.0002(15) 0.0025(15)
C5 0.0442(18) 0.047(2) 0.042(2) 0.0017(15) 0.0011(15) 0.0081(15)
C18 0.0447(19) 0.048(2) 0.073(3) 0.0084(18) 0.0023(18) 0.0085(15)
C14 0.0383(17) 0.055(2) 0.056(2) -0.0004(17) -0.0059(16) 0.0037(15)
C11 0.050(2) 0.061(3) 0.071(3) -0.009(2) -0.004(2) -0.0026(18)
C12 0.0429(19) 0.059(2) 0.052(2) -0.0019(17) 0.0007(17) 0.0019(16)
C15 0.0385(19) 0.072(3) 0.089(3) -0.001(2) -0.0064(19) 0.0016(18)
C8 0.066(3) 0.081(3) 0.059(3) 0.002(2) 0.010(2) -0.003(2)
C10 0.044(2) 0.063(3) 0.108(4) -0.002(2) 0.010(2) -0.0025(18)
C17 0.055(2) 0.076(3) 0.088(3) -0.027(2) -0.012(2) -0.003(2)
C16 0.058(3) 0.094(3) 0.084(3) 0.021(3) 0.005(2) -0.012(2)
C21 0.113(4) 0.061(3) 0.202(7) 0.037(4) -0.061(4) 0.017(3)
C9 0.067(3) 0.089(3) 0.089(4) 0.008(3) 0.029(3) -0.004(2)
C20 0.214(8) 0.065(3) 0.117(5) -0.021(3) 0.026(5) 0.026(4)
C19 0.090(4) 0.082(4) 0.256(9) 0.073(4) 0.058(5) 0.018(3)
C13 0.122(5) 0.226(8) 0.050(3) -0.016(4) 0.013(3) -0.027(5)
O1 0.0432(13) 0.0445(14) 0.092(2) 0.0054(13) -0.0144(13) 0.0033(11)
N1 0.0371(15) 0.0446(17) 0.067(2) 0.0023(14) -0.0098(13) 0.0063(12)
O2 0.0701(19) 0.131(3) 0.0574(19) -0.0091(17) 0.0152(15) -0.0246(17)
O3 2.0(3) 2.00(17) 0.56(8) 0.000 0.84(13) 0.000

loop_
_atom_type_symbol
_atom_type_description
_atom_type_scat_dispersion_real
_atom_type_scat_dispersion_imag
_atom_type_scat_source
C C 0.0033 0.0016 'International Tables Vol C Tables 4.2.6.8 and 6.1.1.4'
H H 0.0000 0.0000 'International Tables Vol C Tables 4.2.6.8 and 6.1.1.4'
N N 0.0061 0.0033 'International Tables Vol C Tables 4.2.6.8 and 6.1.1.4'
O O 0.0106 0.0060 'International Tables Vol C Tables 4.2.6.8 and 6.1.1.4'
Cu Cu 0.3201 1.2651 'International Tables Vol C Tables 4.2.6.8 and 6.1.1.4'

loop_
_geom_angle_atom_site_label_1
_geom_angle_atom_site_label_2
_geom_angle_atom_site_label_3
_geom_angle
_geom_angle_site_symmetry_1
_geom_angle_site_symmetry_3
O1 Cu1 O1 180.0 5_757 .
O1 Cu1 N1 83.84(11) 5_757 5_757
O1 Cu1 N1 96.16(11) . 5_757
O1 Cu1 N1 96.16(11) 5_757 .
O1 Cu1 N1 83.84(11) . .
N1 Cu1 N1 180.000(1) 5_757 .
O1 C2 C3 123.6(3) . .
O1 C2 C1 117.1(3) . .
C3 C2 C1 119.3(3) . .
C4 C3 C2 116.7(3) . .
C4 C3 C14 123.4(3) . .
C2 C3 C14 120.0(3) . .
C8 C7 C12 119.3(3) . .
C8 C7 N1 121.3(3) . .
C12 C7 N1 119.2(3) . .
C3 C4 C5 125.4(3) . .
N1 C1 C6 126.4(3) . .
N1 C1 C2 113.1(3) . .
C6 C1 C2 120.3(3) . .
C5 C6 C1 119.9(3) . .
C6 C5 C4 118.3(3) . .
C6 C5 C18 121.2(3) . .
C4 C5 C18 120.5(3) . .
C19 C18 C21 108.5(5) . .
C19 C18 C5 111.7(3) . .
C21 C18 C5 113.4(3) . .
C19 C18 C20 107.9(5) . .
C21 C18 C20 108.3(5) . .
C5 C18 C20 106.7(3) . .
C16 C14 C15 108.1(3) . .
C16 C14 C17 110.4(4) . .
C15 C14 C17 107.9(3) . .
C16 C14 C3 110.1(3) . .
C15 C14 C3 111.6(3) . .
C17 C14 C3 108.7(3) . .
C10 C11 C12 120.8(4) . .
O2 C12 C7 115.0(3) . .
O2 C12 C11 125.7(3) . .
C7 C12 C11 119.3(3) . .
C9 C8 C7 119.9(4) . .
C11 C10 C9 120.5(4) . .
C10 C9 C8 120.2(4) . .
C2 O1 Cu1 113.2(2) . .
C1 N1 C7 121.6(3) . .
C1 N1 Cu1 112.6(2) . .
C7 N1 Cu1 125.8(2) . .
C12 O2 C13 117.3(4) . .

loop_
_geom_bond_atom_site_label_1
_geom_bond_atom_site_label_2
_geom_bond_distance
_geom_bond_site_symmetry_2
Cu1 O1 1.908(2) 5_757
Cu1 O1 1.908(2) .
Cu1 N1 1.935(3) 5_757
Cu1 N1 1.935(3) .
C2 O1 1.294(4) .
C2 C3 1.424(4) .
C2 C1 1.450(4) .
C3 C4 1.363(5) .
C3 C14 1.537(4) .
C7 C8 1.382(5) .
C7 C12 1.388(5) .
C7 N1 1.421(4) .
C4 C5 1.418(5) .
C1 N1 1.341(4) .
C1 C6 1.409(4) .
C6 C5 1.371(4) .
C5 C18 1.536(5) .
C18 C19 1.493(6) .
C18 C21 1.502(6) .
C18 C20 1.542(6) .
C14 C16 1.529(5) .
C14 C15 1.532(5) .
C14 C17 1.534(5) .
C11 C10 1.341(5) .
C11 C12 1.390(5) .
C12 O2 1.346(4) .
C8 C9 1.375(6) .
C10 C9 1.372(6) .
C13 O2 1.436(6) .
